data_2015861
loop_
_publ_author_name
'Seela, Frank'
'Chittepu, Padmaja'
'He, Yang'
'Eickmeier, Henning'
'Reuter, Hans'

_publ_section_title
;
 6-Aza-2'-deoxyuridine and <i>N</i>^3^-anisoyl-6-aza-2'-deoxyuridine
;
_journal_coeditor_code GG3052
_journal_issue 3
_journal_name_full 'Acta Crystallographica Section C'
_journal_page_first o173
_journal_page_last o176
_journal_paper_doi 10.1107/S0108270107002016
_journal_volume 63
_journal_year 2007
_chemical_formula_iupac 'C16 H17 N3 O7'
_chemical_formula_moiety 'C16 H17 N3 O7'
_chemical_formula_sum 'C16 H17 N3 O7'
_chemical_formula_weight 363.33
_chemical_melting_point 414
_chemical_name_common N^3^-anisoyl-6-aza-2'-deoxyuridine
_chemical_name_systematic
;
2-(2-deoxy-\b-D-erythro-pentofuranosyl)-N^4^-(2-methoxybenzoyl)-1,2,4-
triazin-3,5(2H,4H)-dione
;
_space_group_IT_number 19
_symmetry_cell_setting orthorhombic
_symmetry_space_group_name_Hall 'P 2ac 2ab'
_symmetry_space_group_name_H-M 'P 21 21 21'
_atom_sites_solution_hydrogens geom
_atom_sites_solution_primary direct
_atom_sites_solution_secondary difmap
_audit_creation_method SHELXL97
_cell_angle_alpha 90.00
_cell_angle_beta 90.00
_cell_angle_gamma 90.00
_cell_formula_units_Z 4
_cell_length_a 7.452(3)
_cell_length_b 9.1170(10)
_cell_length_c 24.780(3)
_cell_measurement_reflns_used 52
_cell_measurement_temperature 293(2)
_cell_measurement_theta_max 12.47
_cell_measurement_theta_min 3.28
_cell_volume 1683.6(7)
_computing_cell_refinement XSCANS
_computing_data_collection 'XSCANS (Siemens, 1996)'
_computing_data_reduction 'SHELXTL (Sheldrick, 1997)'
_computing_molecular_graphics SHELXTL
_computing_publication_material 'SHELXTL and PLATON (Spek, 2003)'
_computing_structure_refinement SHELXTL
_computing_structure_solution SHELXTL
_diffrn_ambient_temperature 293(2)
_diffrn_measured_fraction_theta_full 0.999
_diffrn_measured_fraction_theta_max 0.999
_diffrn_measurement_device_type 'Bruker P4'
_diffrn_measurement_method \w/2\q
_diffrn_radiation_monochromator graphite
_diffrn_radiation_source 'fine-focus sealed tube'
_diffrn_radiation_type MoK\a
_diffrn_radiation_wavelength 0.71073
_diffrn_reflns_av_R_equivalents 0.0363
_diffrn_reflns_av_sigmaI/netI 0.0248
_diffrn_reflns_limit_h_max 1
_diffrn_reflns_limit_h_min -8
_diffrn_reflns_limit_k_max 10
_diffrn_reflns_limit_k_min -10
_diffrn_reflns_limit_l_max 29
_diffrn_reflns_limit_l_min -29
_diffrn_reflns_number 7561
_diffrn_reflns_theta_full 25.03
_diffrn_reflns_theta_max 25.0
_diffrn_reflns_theta_min 2.38
_diffrn_standards_decay_% 0
_diffrn_standards_interval_count 97
_diffrn_standards_number 3
_exptl_absorpt_coefficient_mu 0.114
_exptl_absorpt_correction_type none
_exptl_crystal_colour colourless
_exptl_crystal_density_diffrn 1.433
_exptl_crystal_density_method 'not measured'
_exptl_crystal_description block
_exptl_crystal_F_000 760
_exptl_crystal_size_max 0.4
_exptl_crystal_size_mid 0.2
_exptl_crystal_size_min 0.1
_refine_diff_density_max 0.110
_refine_diff_density_min -0.142
_refine_ls_extinction_coef 0.0083(16)
_refine_ls_extinction_expression Fc^*^=kFc[1+0.001xFc^2^\l^3^/sin(2\q)]^-1/4^
_refine_ls_extinction_method 'SHELXTL (Sheldrick, 1997)'
_refine_ls_goodness_of_fit_ref 1.016
_refine_ls_hydrogen_treatment constr
_refine_ls_matrix_type full
_refine_ls_number_parameters 239
_refine_ls_number_reflns 1732
_refine_ls_number_restraints 0
_refine_ls_restrained_S_all 1.016
_refine_ls_R_factor_all 0.0495
_refine_ls_R_factor_gt 0.0348
_refine_ls_shift/su_max 0.000
_refine_ls_shift/su_mean 0.000
_refine_ls_structure_factor_coef Fsqd
_refine_ls_weighting_details 'calc w = 1/[\s^2^(Fo^2^)+(0.0574P)^2^+0.0428P] where P=(Fo^2^+2Fc^2^)/3'
_refine_ls_weighting_scheme calc
_refine_ls_wR_factor_gt 0.0854
_refine_ls_wR_factor_ref 0.0938
_reflns_number_gt 1367
_reflns_number_total 1732
_reflns_threshold_expression I>2\s(I)
_cod_data_source_file gg3052.cif
_cod_data_source_block II
_cod_depositor_comments
;
The following automatic conversions were performed:
'_symmetry_cell_setting' value 'Orthorhombic' changed to 'orthorhombic'
according to '/home/saulius/struct/CIF-dictionaries/cif_core.dic'
dictionary named 'cif_core.dic' version 2.4.1 from 2010-06-29.

Automatic conversion script
Id: cif_fix_enum 1527 2010-12-29 10:47:43Z saulius 

The following automatic conversions were performed:

'_symmetry_cell_setting' value 'Orthorhombic' changed to
'orthorhombic' according to
/home/saulius/struct/CIF-dictionaries/cif_core.dic dictionary named
'cif_core.dic' version 2.4.1 from 2010-06-29.

Automatic conversion script
Id: cif_fix_values 1715 2011-07-08 13:25:40Z adriana 
;
_cod_database_code 2015861
_cod_database_fobs_code 2015861

loop_
_symmetry_equiv_pos_as_xyz
'x, y, z'
'-x+1/2, -y, z+1/2'
'-x, y+1/2, -z+1/2'
'x+1/2, -y+1/2, -z'

loop_
_atom_site_type_symbol
_atom_site_label
_atom_site_fract_x
_atom_site_fract_y
_atom_site_fract_z
_atom_site_U_iso_or_equiv
_atom_site_adp_type
_atom_site_calc_flag
_atom_site_refinement_flags
_atom_site_occupancy
C C11 0.0039(5) 0.5317(3) 0.92659(11) 0.0734(9) Uani d . 1
C C12 -0.0421(7) 0.6787(4) 0.93813(13) 0.0946(11) Uani d . 1
H H12 0.0409 0.7380 0.9557 0.113 Uiso calc R 1
C C13 -0.2012(8) 0.7351(5) 0.92455(15) 0.1151(14) Uani d . 1
H H13 -0.2285 0.8320 0.9329 0.138 Uiso calc R 1
C C14 -0.3248(7) 0.6483(4) 0.89809(16) 0.1081(13) Uani d . 1
H H14 -0.4359 0.6869 0.8886 0.130 Uiso calc R 1
C C15 -0.2845(5) 0.5045(4) 0.88569(12) 0.0813(9) Uani d . 1
H H15 -0.3686 0.4473 0.8676 0.098 Uiso calc R 1
C C16 -0.1235(4) 0.4451(4) 0.89952(10) 0.0679(8) Uani d . 1
O O17 -0.0785(3) 0.3040(2) 0.88841(9) 0.0851(7) Uani d . 1
C C17 -0.2083(4) 0.2079(4) 0.86577(11) 0.0785(9) Uani d . 1
H H17A -0.2440 0.2437 0.8310 0.118 Uiso calc R 1
H H17B -0.3111 0.2033 0.8890 0.118 Uiso calc R 1
H H17C -0.1574 0.1117 0.8620 0.118 Uiso calc R 1
C C1 0.1808(5) 0.4849(4) 0.94492(12) 0.0847(10) Uani d . 1
O O1 0.2925(4) 0.5603(3) 0.96575(13) 0.1370(12) Uani d . 1
N N1 0.3002(3) 0.1396(2) 0.87928(8) 0.0611(6) Uani d . 1
C C2 0.2813(4) 0.2866(3) 0.88746(10) 0.0583(7) Uani d . 1
O O2 0.3132(3) 0.37828(18) 0.85317(7) 0.0664(5) Uani d . 1
N N3 0.2251(3) 0.3277(3) 0.93813(8) 0.0683(6) Uani d . 1
C C4 0.1672(5) 0.2311(5) 0.97691(12) 0.0869(10) Uani d . 1
O O4 0.0985(4) 0.2730(4) 1.01860(8) 0.1170(10) Uani d . 1
C C5 0.1913(6) 0.0789(4) 0.96162(12) 0.0914(11) Uani d . 1
H H5 0.1625 0.0077 0.9871 0.110 Uiso calc R 1
N N6 0.2494(4) 0.0348(3) 0.91567(9) 0.0833(8) Uani d . 1
C C1' 0.3325(4) 0.0879(3) 0.82376(11) 0.0615(7) Uani d . 1
H H1' 0.4012 0.1620 0.8039 0.074 Uiso calc R 1
C C2' 0.4282(5) -0.0580(3) 0.82047(13) 0.0773(8) Uani d . 1
H H2'1 0.4768 -0.0855 0.8554 0.093 Uiso calc R 1
H H2'2 0.5253 -0.0541 0.7944 0.093 Uiso calc R 1
C C3' 0.2843(4) -0.1661(3) 0.80256(10) 0.0636(7) Uani d . 1
H H3'1 0.2250 -0.2092 0.8341 0.076 Uiso calc R 1
O O3' 0.3602(3) -0.2777(2) 0.77021(9) 0.0825(6) Uani d . 1
H H3' 0.2878 -0.3447 0.7666 0.124 Uiso calc R 1
C C4' 0.1546(4) -0.0682(3) 0.77219(10) 0.0599(7) Uani d . 1
H H4' 0.1977 -0.0557 0.7351 0.072 Uiso calc R 1
C C5' -0.0356(5) -0.1193(3) 0.77074(13) 0.0789(9) Uani d . 1
H H5'1 -0.0399 -0.2181 0.7563 0.095 Uiso calc R 1
H H5'2 -0.0828 -0.1220 0.8072 0.095 Uiso calc R 1
O O5' -0.1443(4) -0.0264(3) 0.73873(11) 0.1120(9) Uani d . 1
H H5' -0.1889 -0.0740 0.7141 0.168 Uiso calc R 1
O O4' 0.1620(3) 0.07015(19) 0.79935(7) 0.0663(5) Uani d . 1

loop_
_atom_site_aniso_label
_atom_site_aniso_U_11
_atom_site_aniso_U_22
_atom_site_aniso_U_33
_atom_site_aniso_U_12
_atom_site_aniso_U_13
_atom_site_aniso_U_23
C11 0.077(2) 0.085(2) 0.0581(15) -0.0076(18) -0.0038(15) -0.0131(15)
C12 0.127(3) 0.072(2) 0.085(2) -0.005(2) -0.009(2) -0.0090(18)
C13 0.152(4) 0.084(2) 0.109(3) 0.022(3) -0.014(3) 0.014(2)
C14 0.105(3) 0.108(3) 0.111(3) 0.017(3) -0.009(3) 0.035(2)
C15 0.074(2) 0.096(2) 0.0739(18) -0.004(2) -0.0064(17) 0.0161(17)
C16 0.0627(18) 0.086(2) 0.0551(13) -0.0055(17) 0.0016(14) -0.0028(14)
O17 0.0565(12) 0.0937(16) 0.1050(15) -0.0065(12) -0.0114(11) -0.0389(13)
C17 0.0633(18) 0.100(2) 0.0724(16) -0.0202(18) -0.0066(15) -0.0250(16)
C1 0.079(2) 0.097(2) 0.0783(19) -0.010(2) -0.0106(18) -0.0355(18)
O1 0.101(2) 0.135(2) 0.175(3) -0.0096(19) -0.042(2) -0.089(2)
N1 0.0650(14) 0.0607(12) 0.0575(11) -0.0097(12) -0.0090(12) 0.0053(10)
C2 0.0507(15) 0.0673(16) 0.0570(14) -0.0090(14) -0.0154(13) -0.0008(13)
O2 0.0724(13) 0.0615(10) 0.0652(10) -0.0085(10) -0.0097(10) -0.0003(9)
N3 0.0655(15) 0.0836(15) 0.0558(12) -0.0092(14) -0.0114(12) -0.0118(11)
C4 0.080(2) 0.127(3) 0.0532(16) -0.023(2) -0.0106(16) -0.0052(18)
O4 0.121(2) 0.176(3) 0.0541(11) -0.020(2) 0.0023(13) -0.0137(15)
C5 0.113(3) 0.105(2) 0.0557(16) -0.038(2) -0.0133(19) 0.0148(16)
N6 0.103(2) 0.0788(16) 0.0678(14) -0.0242(17) -0.0182(15) 0.0168(12)
C1' 0.0551(16) 0.0640(15) 0.0653(14) -0.0019(14) -0.0095(13) -0.0006(12)
C2' 0.0646(18) 0.0685(17) 0.0989(19) 0.0087(16) -0.0138(17) -0.0065(16)
C3' 0.0716(18) 0.0576(14) 0.0617(13) 0.0059(15) 0.0064(14) -0.0002(12)
O3' 0.0869(15) 0.0629(11) 0.0978(13) 0.0111(11) 0.0139(13) -0.0090(11)
C4' 0.0711(19) 0.0585(15) 0.0502(12) 0.0016(15) 0.0022(13) -0.0092(12)
C5' 0.076(2) 0.0707(18) 0.091(2) 0.0000(18) -0.0107(18) -0.0268(16)
O5' 0.105(2) 0.0998(16) 0.132(2) 0.0273(16) -0.0571(17) -0.0463(15)
O4' 0.0671(12) 0.0569(10) 0.0749(11) 0.0061(10) -0.0185(10) -0.0096(9)

loop_
_atom_type_symbol
_atom_type_description
_atom_type_scat_dispersion_real
_atom_type_scat_dispersion_imag
_atom_type_scat_source
C C 0.0033 0.0000 'International Tables Vol C Tables 4.2.6.8 and 6.1.1.4'
H H 0.0000 0.0000 'International Tables Vol C Tables 4.2.6.8 and 6.1.1.4'
N N 0.0061 0.0000 'International Tables Vol C Tables 4.2.6.8 and 6.1.1.4'
O O 0.0106 0.0000 'International Tables Vol C Tables 4.2.6.8 and 6.1.1.4'

loop_
_geom_angle_atom_site_label_1
_geom_angle_atom_site_label_2
_geom_angle_atom_site_label_3
_geom_angle
_geom_angle_publ_flag
C16 C11 C12 117.8(3) yes
C16 C11 C1 126.5(3) yes
C12 C11 C1 115.7(3) yes
C13 C12 C11 122.0(4) no
C13 C12 H12 119.0 no
C11 C12 H12 119.0 no
C12 C13 C14 119.5(4) no
C12 C13 H13 120.3 no
C14 C13 H13 120.3 no
C15 C14 C13 120.4(4) no
C15 C14 H14 119.8 no
C13 C14 H14 119.8 no
C16 C15 C14 120.9(4) no
C16 C15 H15 119.5 no
C14 C15 H15 119.5 no
O17 C16 C15 123.0(3) no
O17 C16 C11 117.5(3) no
C15 C16 C11 119.5(3) no
C16 O17 C17 119.8(2) yes
O17 C17 H17A 109.5 no
O17 C17 H17B 109.5 no
H17A C17 H17B 109.5 no
O17 C17 H17C 109.5 no
H17A C17 H17C 109.5 no
H17B C17 H17C 109.5 no
O1 C1 C11 126.5(3) no
O1 C1 N3 116.8(3) yes
C11 C1 N3 116.7(3) yes
C2 N1 N6 124.1(2) no
C2 N1 C1' 118.0(2) no
N6 N1 C1' 115.9(2) no
O2 C2 N1 123.5(2) no
O2 C2 N3 120.7(3) no
N1 C2 N3 115.8(2) no
C4 N3 C2 124.0(3) no
C4 N3 C1 118.1(3) no
C2 N3 C1 115.8(3) no
O4 C4 N3 121.7(3) yes
O4 C4 C5 125.2(3) no
N3 C4 C5 113.1(3) no
N6 C5 C4 125.0(3) no
N6 C5 H5 117.5 no
C4 C5 H5 117.5 no
C5 N6 N1 117.4(3) no
O4' C1' N1 106.8(2) no
O4' C1' C2' 107.5(2) yes
N1 C1' C2' 114.1(2) yes
O4' C1' H1' 109.5 no
N1 C1' H1' 109.5 no
C2' C1' H1' 109.5 no
C1' C2' C3' 104.7(2) yes
C1' C2' H2'1 110.8 no
C3' C2' H2'1 110.8 no
C1' C2' H2'2 110.8 no
C3' C2' H2'2 110.8 no
H2'1 C2' H2'2 108.9 no
O3' C3' C4' 113.4(2) no
O3' C3' C2' 110.5(2) no
C4' C3' C2' 102.3(2) no
O3' C3' H3'1 110.1 no
C4' C3' H3'1 110.1 no
C2' C3' H3'1 110.1 no
C3' O3' H3' 109.5 no
O4' C4' C5' 108.9(2) no
O4' C4' C3' 105.1(2) no
C5' C4' C3' 115.7(2) no
O4' C4' H4' 109.0 no
C5' C4' H4' 109.0 no
C3' C4' H4' 109.0 no
O5' C5' C4' 111.7(3) no
O5' C5' H5'1 109.3 no
C4' C5' H5'1 109.3 no
O5' C5' H5'2 109.3 no
C4' C5' H5'2 109.3 no
H5'1 C5' H5'2 107.9 no
C5' O5' H5' 109.5 no
C1' O4' C4' 109.6(2) no

loop_
_geom_bond_atom_site_label_1
_geom_bond_atom_site_label_2
_geom_bond_distance
_geom_bond_publ_flag
C11 C16 1.405(4) no
C11 C12 1.412(5) no
C11 C1 1.459(5) yes
C12 C13 1.335(6) no
C12 H12 0.9300 no
C13 C14 1.380(6) no
C13 H13 0.9300 no
C14 C15 1.380(5) no
C14 H14 0.9300 no
C15 C16 1.360(5) no
C15 H15 0.9300 no
C16 O17 1.357(4) yes
O17 C17 1.421(3) no
C17 H17A 0.9600 no
C17 H17B 0.9600 no
C17 H17C 0.9600 no
C1 O1 1.197(4) yes
C1 N3 1.480(4) yes
N1 C2 1.363(3) yes
N1 N6 1.367(3) yes
N1 C1' 1.474(3) yes
C2 O2 1.215(3) no
C2 N3 1.376(3) yes
N3 C4 1.373(4) yes
C4 O4 1.215(4) yes
C4 C5 1.450(5) yes
C5 N6 1.282(4) yes
C5 H5 0.9300 no
C1' O4' 1.416(3) yes
C1' C2' 1.511(4) no
C1' H1' 0.9800 no
C2' C3' 1.523(4) no
C2' H2'1 0.9700 no
C2' H2'2 0.9700 no
C3' O3' 1.414(3) no
C3' C4' 1.516(4) no
C3' H3'1 0.9800 no
O3' H3' 0.8200 no
C4' O4' 1.431(3) yes
C4' C5' 1.492(5) no
C4' H4' 0.9800 no
C5' O5' 1.415(4) no
C5' H5'1 0.9700 no
C5' H5'2 0.9700 no
O5' H5' 0.8200 no

loop_
_geom_hbond_atom_site_label_D
_geom_hbond_atom_site_label_H
_geom_hbond_atom_site_label_A
_geom_hbond_site_symmetry_A
_geom_hbond_distance_DH
_geom_hbond_distance_HA
_geom_hbond_distance_DA
_geom_hbond_angle_DHA
O3' H3' O5' 3_546 0.82 1.98 2.789(3) 171
O5' H5' O2 3_546 0.82 1.96 2.743(3) 161
C1' H1' O2 . 0.98 2.41 2.750(3) 100
C2' H2'1 N6 . 0.97 2.51 2.839(5) 100
C12 H12 O1 . 0.93 2.49 2.802(6) 100

loop_
_geom_torsion_atom_site_label_1
_geom_torsion_atom_site_label_2
_geom_torsion_atom_site_label_3
_geom_torsion_atom_site_label_4
_geom_torsion
_geom_torsion_publ_flag
C16 C11 C12 C13 0.6(5) no
C1 C11 C12 C13 -178.7(3) no
C11 C12 C13 C14 -0.5(6) yes
C12 C13 C14 C15 0.0(6) no
C13 C14 C15 C16 0.5(6) no
C14 C15 C16 O17 179.6(3) no
C14 C15 C16 C11 -0.3(5) no
C12 C11 C16 O17 179.8(3) no
C1 C11 C16 O17 -0.9(5) no
C12 C11 C16 C15 -0.2(4) no
C1 C11 C16 C15 179.0(3) no
C15 C16 O17 C17 -5.9(4) no
C11 C16 O17 C17 174.0(2) yes
C16 C11 C1 O1 176.3(3) yes
C12 C11 C1 O1 -4.4(5) no
C16 C11 C1 N3 -5.1(5) yes
C12 C11 C1 N3 174.2(3) no
N6 N1 C2 O2 -173.8(3) yes
C1' N1 C2 O2 -10.3(4) no
N6 N1 C2 N3 7.2(4) no
C1' N1 C2 N3 170.7(2) no
O2 C2 N3 C4 172.3(3) no
N1 C2 N3 C4 -8.6(4) yes
O2 C2 N3 C1 8.9(4) no
N1 C2 N3 C1 -172.0(3) no
O1 C1 N3 C4 95.3(4) no
C11 C1 N3 C4 -83.4(4) no
O1 C1 N3 C2 -100.2(4) no
C11 C1 N3 C2 81.0(4) no
C2 N3 C4 O4 -170.9(3) no
C1 N3 C4 O4 -7.8(5) no
C2 N3 C4 C5 7.1(4) no
C1 N3 C4 C5 170.1(3) no
O4 C4 C5 N6 173.6(4) no
N3 C4 C5 N6 -4.3(5) yes
C4 C5 N6 N1 3.2(6) yes
C2 N1 N6 C5 -4.8(5) yes
C1' N1 N6 C5 -168.5(3) no
C2 N1 C1' O4' -86.4(3) yes
N6 N1 C1' O4' 78.4(3) no
C2 N1 C1' C2' 155.0(3) no
N6 N1 C1' C2' -40.2(4) no
O4' C1' C2' C3' -11.0(3) yes
N1 C1' C2' C3' 107.2(3) yes
C1' C2' C3' O3' 147.5(2) no
C1' C2' C3' C4' 26.5(3) yes
O3' C3' C4' O4' -152.0(2) no
C2' C3' C4' O4' -33.0(3) yes
O3' C3' C4' C5' 87.9(3) yes
C2' C3' C4' C5' -153.2(2) no
O4' C4' C5' O5' 65.7(3) yes
C3' C4' C5' O5' -176.2(2) yes
N1 C1' O4' C4' -133.2(2) yes
C2' C1' O4' C4' -10.4(3) yes
C5' C4' O4' C1' 152.3(2) no
C3' C4' O4' C1' 27.7(3) yes

loop_
_cod_related_entry_id
_cod_related_entry_database
_cod_related_entry_code
1 ChemSpider 21180696
